data_1576396
loop_
_publ_author_name
'Li, Wenhao'
'Niu, Mengyao'
'Zhu, Yi-Yun'
'Zhang, Man'
'Gao, Haoyu'
'Zhang, Xin-Chao'
'Yang, Bo'
'Wei, Donghui'
'Chen, Xuenian'

_publ_section_title
;
 Regulation and Mechanisms of Full-Visible-Spectrum Emission in Solid and
 Liquid States for D-\p-A Cyanobenzene-Phenothiazine Fluorescent Molecules
;
_journal_name_full 'Chemical Science'
_journal_paper_doi 10.1039/D5SC06095H
_journal_year 2025
_chemical_formula_moiety 'C25 H16 N2 S'
_chemical_formula_sum 'C25 H16 N2 S'
_chemical_formula_weight 376.46
_space_group_crystal_system monoclinic
_space_group_IT_number 14
_space_group_name_Hall '-P 2ybc'
_space_group_name_H-M_alt 'P 1 21/c 1'
_atom_sites_solution_hydrogens geom
_atom_sites_solution_primary direct
_audit_creation_date 2023-11-07
_audit_creation_method
;
Olex2 1.2
(compiled 2018.05.29 svn.r3508 for OlexSys, GUI svn.r5506)
;
_audit_update_record
;
2025-07-21 deposited with the CCDC.	2025-12-01 downloaded from the CCDC.
;
_cell_angle_alpha 90
_cell_angle_beta 90.525(2)
_cell_angle_gamma 90
_cell_formula_units_Z 4
_cell_length_a 7.99056(16)
_cell_length_b 21.5935(5)
_cell_length_c 10.9215(3)
_cell_measurement_reflns_used 4971
_cell_measurement_temperature 293(2)
_cell_measurement_theta_max 70.1540
_cell_measurement_theta_min 4.0630
_cell_volume 1884.36(8)
_computing_cell_refinement 'CrysAlisPro 1.171.42.81a (Rigaku OD, 2023)'
_computing_data_collection 'CrysAlisPro 1.171.42.81a (Rigaku OD, 2023)'
_computing_data_reduction 'CrysAlisPro 1.171.42.81a (Rigaku OD, 2023)'
_computing_molecular_graphics 'Olex2 (Dolomanov et al., 2009)'
_computing_publication_material 'Olex2 (Dolomanov et al., 2009)'
_computing_structure_refinement 'ShelXL (Sheldrick, 2015)'
_computing_structure_solution 'ShelXS (Sheldrick, 2008)'
_diffrn_ambient_temperature 293(2)
_diffrn_detector 'CCD plate'
_diffrn_detector_area_resol_mean 16.2312
_diffrn_detector_type Eos
_diffrn_measured_fraction_theta_full 1.000
_diffrn_measured_fraction_theta_max 1.000
_diffrn_measurement_details
;
List of Runs (angles in degrees, time in seconds):

  # Type    Start    End  Width  t~exp~   \w     \q     \k     \f   Frames
#--------------------------------------------------------------------------
  1  \w    -52.00  35.00   1.00    2.25    --  -33.50  57.00-150.00   87
  2  \w    -62.00  36.00   1.00    2.25    --  -33.50  77.00   0.00   98
  3  \w   -108.00 -35.00   1.00    2.25    --  -33.50 178.00-180.00   73
  4  \w   -106.00   4.00   1.00    2.25    --  -33.50 -19.00-120.00  110
  5  \w   -108.00 -35.00   1.00    2.25    --  -33.50 178.00   0.00   73
  6  \w   -102.00 -15.00   1.00    2.25    --  -33.50 -57.00-150.00   87
  7  \w   -102.00 -15.00   1.00    2.25    --  -33.50 -57.00  60.00   87
  8  \w     61.00 110.00   1.00    2.25    --   36.47 178.00 120.00   49
  9  \w     44.00  76.00   1.00    2.25    --   36.47 -99.00-180.00   32
 10  \w     38.00 106.00   1.00   10.00    --  108.00 -94.00  90.00   68
 11  \w     43.00 149.00   1.00   10.00    --  108.00 -15.00  60.00  106
 12  \w     76.00 107.00   1.00   10.00    --  108.00 -94.00 -90.00   31
 13  \w     59.00 128.00   1.00   10.00    --  108.00 -45.00-150.00   69
 14  \w    119.00 155.00   1.00   10.00    --  108.00 111.00 -30.00   36
 15  \w     41.00 127.00   1.00   10.00    --  108.00 -45.00 -60.00   86
 16  \w    104.00 136.00   1.00   10.00    --  108.00  77.00 -90.00   32
 17  \w     42.00  70.00   1.00   10.00    --  108.00-111.00  90.00   28
 18  \w     99.00 130.00   1.00   10.00    --  108.00 -77.00 120.00   31
 19  \w     40.00  66.00   1.00   10.00    --  108.00 -94.00 -30.00   26
 20  \w    101.00 130.00   1.00   10.00    --  108.00  77.00-180.00   29
 21  \w     99.00 176.00   1.00   10.00    --  108.00  45.00-120.00   77
 22  \w     37.00 109.00   1.00   10.00    --  108.00 -30.00-180.00   72
 23  \w     45.00 114.00   1.00   10.00    --  108.00 -45.00  60.00   69
 24  \w     53.00  93.00   1.00   10.00    --  108.00 -94.00-180.00   40
 25  \w     58.00 106.00   1.00   10.00    --  108.00 -94.00   0.00   48
 26  \w     54.00 108.00   1.00   10.00    --  108.00-111.00 -90.00   54
;
_diffrn_measurement_device 'four-circle diffractometer'
_diffrn_measurement_device_type 'Xcalibur, Eos, Gemini'
_diffrn_measurement_method '\w scans'
_diffrn_orient_matrix_type 'CrysAlisPro convention (1999,Acta A55,543-557)'
_diffrn_orient_matrix_UB_11 -0.0030259000
_diffrn_orient_matrix_UB_12 0.0603263000
_diffrn_orient_matrix_UB_13 -0.0753432000
_diffrn_orient_matrix_UB_21 0.0056546000
_diffrn_orient_matrix_UB_22 0.0381126000
_diffrn_orient_matrix_UB_23 0.1192216000
_diffrn_orient_matrix_UB_31 0.1926485000
_diffrn_orient_matrix_UB_32 -0.0001373000
_diffrn_orient_matrix_UB_33 -0.0033973000
_diffrn_radiation_monochromator graphite
_diffrn_radiation_probe x-ray
_diffrn_radiation_type CuK\a
_diffrn_radiation_wavelength 1.54184
_diffrn_reflns_av_R_equivalents 0.0354
_diffrn_reflns_av_unetI/netI 0.0309
_diffrn_reflns_Laue_measured_fraction_full 1.000
_diffrn_reflns_Laue_measured_fraction_max 1.000
_diffrn_reflns_limit_h_max 9
_diffrn_reflns_limit_h_min -5
_diffrn_reflns_limit_k_max 25
_diffrn_reflns_limit_k_min -25
_diffrn_reflns_limit_l_max 13
_diffrn_reflns_limit_l_min -12
_diffrn_reflns_number 12884
_diffrn_reflns_point_group_measured_fraction_full 1.000
_diffrn_reflns_point_group_measured_fraction_max 1.000
_diffrn_reflns_theta_full 67.070
_diffrn_reflns_theta_max 67.070
_diffrn_reflns_theta_min 4.095
_diffrn_source 'fine-focus sealed X-ray tube'
_diffrn_source_type 'Enhance (Cu) X-ray Source'
_exptl_absorpt_coefficient_mu 1.608
_exptl_absorpt_correction_T_max 1.00000
_exptl_absorpt_correction_T_min 0.84841
_exptl_absorpt_correction_type multi-scan
_exptl_absorpt_process_details
;
CrysAlisPro 1.171.42.81a (Rigaku Oxford Diffraction, 2023)
Empirical absorption correction using spherical harmonics,
implemented in SCALE3 ABSPACK scaling algorithm.
;
_exptl_crystal_colour colourless
_exptl_crystal_colour_primary colourless
_exptl_crystal_density_diffrn 1.327
_exptl_crystal_description block
_exptl_crystal_F_000 784
_exptl_crystal_size_max 0.14
_exptl_crystal_size_mid 0.12
_exptl_crystal_size_min 0.1
_refine_diff_density_max 0.206
_refine_diff_density_min -0.219
_refine_diff_density_rms 0.042
_refine_ls_extinction_method none
_refine_ls_goodness_of_fit_ref 1.042
_refine_ls_hydrogen_treatment constr
_refine_ls_matrix_type full
_refine_ls_number_parameters 253
_refine_ls_number_reflns 3363
_refine_ls_number_restraints 0
_refine_ls_restrained_S_all 1.042
_refine_ls_R_factor_all 0.0570
_refine_ls_R_factor_gt 0.0464
_refine_ls_shift/su_max 0.001
_refine_ls_shift/su_mean 0.000
_refine_ls_structure_factor_coef Fsqd
_refine_ls_weighting_details 'w=1/[\s^2^(Fo^2^)+(0.0740P)^2^+0.3494P] where P=(Fo^2^+2Fc^2^)/3'
_refine_ls_weighting_scheme calc
_refine_ls_wR_factor_gt 0.1284
_refine_ls_wR_factor_ref 0.1392
_reflns_Friedel_coverage 0.000
_reflns_number_gt 2742
_reflns_number_total 3363
_reflns_threshold_expression 'I > 2\s(I)'
_cod_data_source_file d5sc06095h2.cif
_cod_data_source_block 202311295_auto
_cod_original_cell_volume 1884.36(7)
_cod_database_code 1576396
_shelx_shelxl_version_number 2014/7
_chemical_oxdiff_formula C20H20N1O2S1
_shelx_space_group_comment
;
The symmetry employed for this shelxl refinement is uniquely defined
by the following loop, which should always be used as a source of
symmetry information in preference to the above space-group names.
They are only intended as comments.
;
_shelx_estimated_absorpt_t_max 0.856
_shelx_estimated_absorpt_t_min 0.806
_reflns_odcompleteness_completeness 99.94
_reflns_odcompleteness_iscentric 1
_reflns_odcompleteness_theta 66.97
_olex2_refinement_description
;
1. Fixed Uiso
 At 1.2 times of:
  All C(H) groups
2.a Aromatic/amide H refined with riding coordinates:
 C1(H1), C2(H2), C3(H3), C4(H4), C9(H9), C10(H10), C11(H11), C12(H12),
 C14(H14), C15(H15), C17(H17), C18(H18), C20(H20), C21(H21), C22(H22), C23(H23)
;
_olex2_submission_special_instructions 'No special instructions were received'
_oxdiff_exptl_absorpt_empirical_details
;
Empirical correction (ABSPACK) includes:
- Absorption correction using spherical harmonics
- Frame scaling
;
_oxdiff_exptl_absorpt_empirical_full_max 1.210
_oxdiff_exptl_absorpt_empirical_full_min 0.905

loop_
_space_group_symop_operation_xyz
'x, y, z'
'-x, y+1/2, -z+1/2'
'-x, -y, -z'
'x, -y-1/2, z-1/2'

loop_
_atom_site_label
_atom_site_type_symbol
_atom_site_fract_x
_atom_site_fract_y
_atom_site_fract_z
_atom_site_U_iso_or_equiv
_atom_site_adp_type
_atom_site_occupancy
_atom_site_site_symmetry_order
_atom_site_calc_flag
_atom_site_refinement_flags_posn
_atom_site_refinement_flags_adp
_atom_site_refinement_flags_occupancy
_atom_site_disorder_assembly
_atom_site_disorder_group
S1 S 1.12664(8) 0.14134(3) 0.41307(6) 0.0683(2) Uani 1 1 d . . . . .
N1 N 0.8617(2) 0.23955(8) 0.46589(16) 0.0493(4) Uani 1 1 d . . . . .
N2 N 0.7081(3) 0.51883(10) 0.7021(2) 0.0714(6) Uani 1 1 d . . . . .
C1 C 0.6472(3) 0.16264(12) 0.5136(3) 0.0653(6) Uani 1 1 d . . . . .
H1 H 0.5738 0.1943 0.5344 0.078 Uiso 1 1 calc R . . . .
C2 C 0.5946(4) 0.10162(13) 0.5218(3) 0.0789(8) Uani 1 1 d . . . . .
H2 H 0.4877 0.0928 0.5499 0.095 Uiso 1 1 calc R . . . .
C3 C 0.6987(4) 0.05432(13) 0.4889(3) 0.0813(8) Uani 1 1 d . . . . .
H3 H 0.6622 0.0135 0.4926 0.098 Uiso 1 1 calc R . . . .
C4 C 0.8577(4) 0.06770(11) 0.4505(3) 0.0715(7) Uani 1 1 d . . . . .
H4 H 0.9285 0.0357 0.4275 0.086 Uiso 1 1 calc R . . . .
C5 C 0.9140(3) 0.12855(11) 0.4456(2) 0.0559(5) Uani 1 1 d . . . . .
C6 C 0.8071(3) 0.17738(10) 0.47507(19) 0.0502(5) Uani 1 1 d . . . . .
C7 C 0.9862(2) 0.25697(10) 0.38145(19) 0.0477(5) Uani 1 1 d . . . . .
C8 C 1.1118(3) 0.21538(11) 0.3472(2) 0.0531(5) Uani 1 1 d . . . . .
C9 C 1.2301(3) 0.23254(13) 0.2616(2) 0.0651(7) Uani 1 1 d . . . . .
H9 H 1.3110 0.2041 0.2378 0.078 Uiso 1 1 calc R . . . .
C10 C 1.2301(3) 0.29084(14) 0.2111(3) 0.0709(7) Uani 1 1 d . . . . .
H10 H 1.3106 0.3019 0.1542 0.085 Uiso 1 1 calc R . . . .
C11 C 1.1096(3) 0.33259(13) 0.2459(3) 0.0670(6) Uani 1 1 d . . . . .
H11 H 1.1091 0.3723 0.2129 0.080 Uiso 1 1 calc R . . . .
C12 C 0.9894(3) 0.31594(11) 0.3296(2) 0.0561(5) Uani 1 1 d . . . . .
H12 H 0.9087 0.3447 0.3519 0.067 Uiso 1 1 calc R . . . .
C13 C 0.7424(2) 0.28637(9) 0.49988(19) 0.0449(5) Uani 1 1 d . . . . .
C14 C 0.7568(2) 0.31481(9) 0.61300(18) 0.0450(4) Uani 1 1 d . . . . .
H14 H 0.8443 0.3043 0.6658 0.054 Uiso 1 1 calc R . . . .
C15 C 0.6400(2) 0.35927(9) 0.64764(18) 0.0433(4) Uani 1 1 d . . . . .
H15 H 0.6505 0.3785 0.7235 0.052 Uiso 1 1 calc R . . . .
C16 C 0.5078(2) 0.37525(9) 0.56999(18) 0.0412(4) Uani 1 1 d . . . . .
C17 C 0.4962(3) 0.34604(10) 0.4562(2) 0.0510(5) Uani 1 1 d . . . . .
H17 H 0.4093 0.3563 0.4027 0.061 Uiso 1 1 calc R . . . .
C18 C 0.6115(3) 0.30231(11) 0.4222(2) 0.0534(5) Uani 1 1 d . . . . .
H18 H 0.6015 0.2832 0.3462 0.064 Uiso 1 1 calc R . . . .
C19 C 0.3757(2) 0.42028(9) 0.60532(17) 0.0422(4) Uani 1 1 d . . . . .
C20 C 0.2080(3) 0.40598(10) 0.5832(2) 0.0508(5) Uani 1 1 d . . . . .
H20 H 0.1808 0.3684 0.5467 0.061 Uiso 1 1 calc R . . . .
C21 C 0.0819(3) 0.44629(11) 0.6142(2) 0.0587(6) Uani 1 1 d . . . . .
H21 H -0.0289 0.4352 0.5994 0.070 Uiso 1 1 calc R . . . .
C22 C 0.1175(3) 0.50264(12) 0.6668(2) 0.0619(6) Uani 1 1 d . . . . .
H22 H 0.0315 0.5296 0.6874 0.074 Uiso 1 1 calc R . . . .
C23 C 0.2815(3) 0.51868(10) 0.6887(2) 0.0554(5) Uani 1 1 d . . . . .
H23 H 0.3066 0.5569 0.7236 0.066 Uiso 1 1 calc R . . . .
C24 C 0.4107(2) 0.47800(9) 0.65897(19) 0.0452(4) Uani 1 1 d . . . . .
C25 C 0.5790(3) 0.49884(10) 0.6817(2) 0.0507(5) Uani 1 1 d . . . . .

loop_
_atom_site_aniso_label
_atom_site_aniso_U_11
_atom_site_aniso_U_22
_atom_site_aniso_U_33
_atom_site_aniso_U_23
_atom_site_aniso_U_13
_atom_site_aniso_U_12
S1 0.0587(4) 0.0700(4) 0.0761(4) -0.0044(3) -0.0002(3) 0.0258(3)
N1 0.0458(9) 0.0465(9) 0.0555(10) -0.0053(7) 0.0029(8) 0.0075(7)
N2 0.0480(11) 0.0587(12) 0.1075(18) 0.0006(11) -0.0065(11) -0.0054(9)
C1 0.0629(14) 0.0553(13) 0.0778(17) 0.0028(12) 0.0113(12) 0.0058(11)
C2 0.0780(18) 0.0637(16) 0.095(2) 0.0080(14) 0.0102(15) -0.0085(13)
C3 0.100(2) 0.0501(14) 0.094(2) 0.0061(13) 0.0078(17) -0.0063(14)
C4 0.094(2) 0.0471(13) 0.0731(16) -0.0029(11) -0.0024(14) 0.0173(13)
C5 0.0665(14) 0.0517(12) 0.0495(12) -0.0037(9) -0.0040(10) 0.0136(10)
C6 0.0545(12) 0.0480(11) 0.0482(11) -0.0014(9) -0.0026(9) 0.0065(9)
C7 0.0432(10) 0.0529(11) 0.0471(11) -0.0131(9) -0.0045(8) 0.0005(8)
C8 0.0420(11) 0.0633(13) 0.0537(12) -0.0177(10) -0.0052(9) 0.0046(9)
C9 0.0472(12) 0.0811(17) 0.0672(15) -0.0267(13) 0.0055(11) 0.0013(11)
C10 0.0590(14) 0.0845(19) 0.0694(16) -0.0124(13) 0.0149(12) -0.0158(13)
C11 0.0669(15) 0.0651(15) 0.0690(15) -0.0061(12) 0.0070(12) -0.0110(12)
C12 0.0538(12) 0.0539(13) 0.0608(13) -0.0093(10) 0.0026(10) -0.0003(9)
C13 0.0417(10) 0.0422(10) 0.0510(11) -0.0025(8) 0.0040(8) 0.0043(8)
C14 0.0411(10) 0.0465(11) 0.0472(11) 0.0011(8) -0.0041(8) 0.0055(8)
C15 0.0429(10) 0.0443(10) 0.0426(10) -0.0029(8) 0.0001(8) 0.0037(8)
C16 0.0381(9) 0.0401(10) 0.0455(10) 0.0019(8) 0.0016(8) 0.0004(7)
C17 0.0461(11) 0.0561(12) 0.0507(12) -0.0032(9) -0.0096(9) 0.0073(9)
C18 0.0552(12) 0.0591(13) 0.0459(11) -0.0124(9) -0.0057(9) 0.0068(10)
C19 0.0409(10) 0.0429(10) 0.0428(10) 0.0047(8) 0.0019(8) 0.0023(8)
C20 0.0418(11) 0.0500(11) 0.0604(12) 0.0025(9) -0.0015(9) -0.0010(8)
C21 0.0353(10) 0.0648(14) 0.0762(15) 0.0081(11) 0.0008(10) 0.0025(9)
C22 0.0429(12) 0.0606(14) 0.0824(16) 0.0022(12) 0.0114(11) 0.0133(10)
C23 0.0514(12) 0.0474(11) 0.0673(14) -0.0051(10) 0.0044(10) 0.0061(9)
C24 0.0395(10) 0.0461(11) 0.0501(11) 0.0015(8) 0.0034(8) 0.0024(8)
C25 0.0463(12) 0.0417(10) 0.0643(13) 0.0001(9) 0.0013(9) 0.0029(9)

loop_
_atom_type_symbol
_atom_type_description
_atom_type_scat_dispersion_real
_atom_type_scat_dispersion_imag
_atom_type_scat_source
C C 0.0181 0.0091 'International Tables Vol C Tables 4.2.6.8 and 6.1.1.4'
H H 0.0000 0.0000 'International Tables Vol C Tables 4.2.6.8 and 6.1.1.4'
N N 0.0311 0.0180 'International Tables Vol C Tables 4.2.6.8 and 6.1.1.4'
S S 0.3331 0.5567 'International Tables Vol C Tables 4.2.6.8 and 6.1.1.4'

loop_
_geom_angle_atom_site_label_1
_geom_angle_atom_site_label_2
_geom_angle_atom_site_label_3
_geom_angle
_geom_angle_site_symmetry_1
_geom_angle_site_symmetry_3
_geom_angle_publ_flag
C8 S1 C5 99.43(10) . . ?
C6 N1 C13 116.22(17) . . ?
C7 N1 C6 121.20(17) . . ?
C7 N1 C13 116.91(17) . . ?
C2 C1 H1 119.4 . . ?
C6 C1 H1 119.4 . . ?
C6 C1 C2 121.3(2) . . ?
C1 C2 H2 119.8 . . ?
C3 C2 C1 120.5(3) . . ?
C3 C2 H2 119.8 . . ?
C2 C3 H3 120.3 . . ?
C2 C3 C4 119.4(3) . . ?
C4 C3 H3 120.3 . . ?
C3 C4 H4 119.6 . . ?
C3 C4 C5 120.8(2) . . ?
C5 C4 H4 119.6 . . ?
C4 C5 S1 118.01(19) . . ?
C4 C5 C6 120.3(2) . . ?
C6 C5 S1 121.46(19) . . ?
C1 C6 N1 121.7(2) . . ?
C1 C6 C5 117.7(2) . . ?
C5 C6 N1 120.6(2) . . ?
C8 C7 N1 120.9(2) . . ?
C12 C7 N1 121.60(19) . . ?
C12 C7 C8 117.5(2) . . ?
C7 C8 S1 121.33(18) . . ?
C9 C8 S1 118.40(18) . . ?
C9 C8 C7 120.3(2) . . ?
C8 C9 H9 119.4 . . ?
C10 C9 C8 121.2(2) . . ?
C10 C9 H9 119.4 . . ?
C9 C10 H10 120.4 . . ?
C9 C10 C11 119.2(2) . . ?
C11 C10 H10 120.4 . . ?
C10 C11 H11 119.8 . . ?
C10 C11 C12 120.4(3) . . ?
C12 C11 H11 119.8 . . ?
C7 C12 H12 119.2 . . ?
C11 C12 C7 121.5(2) . . ?
C11 C12 H12 119.2 . . ?
C14 C13 N1 119.45(18) . . ?
C14 C13 C18 119.54(18) . . ?
C18 C13 N1 120.99(18) . . ?
C13 C14 H14 120.1 . . ?
C13 C14 C15 119.84(18) . . ?
C15 C14 H14 120.1 . . ?
C14 C15 H15 119.6 . . ?
C16 C15 C14 120.78(18) . . ?
C16 C15 H15 119.6 . . ?
C15 C16 C17 118.34(18) . . ?
C15 C16 C19 122.68(17) . . ?
C17 C16 C19 118.94(17) . . ?
C16 C17 H17 119.6 . . ?
C18 C17 C16 120.77(19) . . ?
C18 C17 H17 119.6 . . ?
C13 C18 H18 119.6 . . ?
C17 C18 C13 120.73(19) . . ?
C17 C18 H18 119.6 . . ?
C20 C19 C16 119.56(18) . . ?
C20 C19 C24 117.16(18) . . ?
C24 C19 C16 123.27(17) . . ?
C19 C20 H20 119.3 . . ?
C21 C20 C19 121.5(2) . . ?
C21 C20 H20 119.3 . . ?
C20 C21 H21 119.5 . . ?
C22 C21 C20 120.9(2) . . ?
C22 C21 H21 119.5 . . ?
C21 C22 H22 120.4 . . ?
C21 C22 C23 119.3(2) . . ?
C23 C22 H22 120.4 . . ?
C22 C23 H23 119.8 . . ?
C22 C23 C24 120.5(2) . . ?
C24 C23 H23 119.8 . . ?
C19 C24 C25 122.17(18) . . ?
C23 C24 C19 120.71(19) . . ?
C23 C24 C25 117.08(19) . . ?
N2 C25 C24 175.7(2) . . ?

loop_
_geom_bond_atom_site_label_1
_geom_bond_atom_site_label_2
_geom_bond_distance
_geom_bond_site_symmetry_2
_geom_bond_publ_flag
S1 C5 1.761(3) . ?
S1 C8 1.757(3) . ?
N1 C6 1.416(3) . ?
N1 C7 1.414(3) . ?
N1 C13 1.441(2) . ?
N2 C25 1.139(3) . ?
C1 H1 0.9300 . ?
C1 C2 1.386(4) . ?
C1 C6 1.386(3) . ?
C2 H2 0.9300 . ?
C2 C3 1.367(4) . ?
C3 H3 0.9300 . ?
C3 C4 1.372(4) . ?
C4 H4 0.9300 . ?
C4 C5 1.390(4) . ?
C5 C6 1.397(3) . ?
C7 C8 1.400(3) . ?
C7 C12 1.394(3) . ?
C8 C9 1.386(3) . ?
C9 H9 0.9300 . ?
C9 C10 1.374(4) . ?
C10 H10 0.9300 . ?
C10 C11 1.375(4) . ?
C11 H11 0.9300 . ?
C11 C12 1.379(3) . ?
C12 H12 0.9300 . ?
C13 C14 1.384(3) . ?
C13 C18 1.384(3) . ?
C14 H14 0.9300 . ?
C14 C15 1.394(3) . ?
C15 H15 0.9300 . ?
C15 C16 1.392(3) . ?
C16 C17 1.396(3) . ?
C16 C19 1.489(3) . ?
C17 H17 0.9300 . ?
C17 C18 1.373(3) . ?
C18 H18 0.9300 . ?
C19 C20 1.394(3) . ?
C19 C24 1.404(3) . ?
C20 H20 0.9300 . ?
C20 C21 1.376(3) . ?
C21 H21 0.9300 . ?
C21 C22 1.374(4) . ?
C22 H22 0.9300 . ?
C22 C23 1.375(3) . ?
C23 H23 0.9300 . ?
C23 C24 1.396(3) . ?
C24 C25 1.437(3) . ?

loop_
_geom_torsion_atom_site_label_1
_geom_torsion_atom_site_label_2
_geom_torsion_atom_site_label_3
_geom_torsion_atom_site_label_4
_geom_torsion
_geom_torsion_site_symmetry_1
_geom_torsion_site_symmetry_2
_geom_torsion_site_symmetry_3
_geom_torsion_site_symmetry_4
_geom_torsion_publ_flag
S1 C5 C6 N1 7.3(3) . . . . ?
S1 C5 C6 C1 -172.45(19) . . . . ?
S1 C8 C9 C10 -176.8(2) . . . . ?
N1 C7 C8 S1 -3.3(3) . . . . ?
N1 C7 C8 C9 178.12(19) . . . . ?
N1 C7 C12 C11 -179.1(2) . . . . ?
N1 C13 C14 C15 -178.72(18) . . . . ?
N1 C13 C18 C17 178.6(2) . . . . ?
C1 C2 C3 C4 1.6(5) . . . . ?
C2 C1 C6 N1 179.7(2) . . . . ?
C2 C1 C6 C5 -0.5(4) . . . . ?
C2 C3 C4 C5 0.5(5) . . . . ?
C3 C4 C5 S1 172.6(2) . . . . ?
C3 C4 C5 C6 -2.6(4) . . . . ?
C4 C5 C6 N1 -177.6(2) . . . . ?
C4 C5 C6 C1 2.6(3) . . . . ?
C5 S1 C8 C7 29.44(19) . . . . ?
C5 S1 C8 C9 -151.92(18) . . . . ?
C6 N1 C7 C8 -30.3(3) . . . . ?
C6 N1 C7 C12 149.9(2) . . . . ?
C6 N1 C13 C14 102.1(2) . . . . ?
C6 N1 C13 C18 -76.4(3) . . . . ?
C6 C1 C2 C3 -1.6(5) . . . . ?
C7 N1 C6 C1 -152.1(2) . . . . ?
C7 N1 C6 C5 28.1(3) . . . . ?
C7 N1 C13 C14 -104.1(2) . . . . ?
C7 N1 C13 C18 77.4(3) . . . . ?
C7 C8 C9 C10 1.8(3) . . . . ?
C8 S1 C5 C4 153.3(2) . . . . ?
C8 S1 C5 C6 -31.5(2) . . . . ?
C8 C7 C12 C11 1.1(3) . . . . ?
C8 C9 C10 C11 -0.4(4) . . . . ?
C9 C10 C11 C12 -0.6(4) . . . . ?
C10 C11 C12 C7 0.2(4) . . . . ?
C12 C7 C8 S1 176.48(16) . . . . ?
C12 C7 C8 C9 -2.1(3) . . . . ?
C13 N1 C6 C1 0.5(3) . . . . ?
C13 N1 C6 C5 -179.24(19) . . . . ?
C13 N1 C7 C8 177.19(18) . . . . ?
C13 N1 C7 C12 -2.6(3) . . . . ?
C13 C14 C15 C16 0.4(3) . . . . ?
C14 C13 C18 C17 0.1(3) . . . . ?
C14 C15 C16 C17 -0.6(3) . . . . ?
C14 C15 C16 C19 177.08(18) . . . . ?
C15 C16 C17 C18 0.5(3) . . . . ?
C15 C16 C19 C20 -133.8(2) . . . . ?
C15 C16 C19 C24 47.3(3) . . . . ?
C16 C17 C18 C13 -0.3(4) . . . . ?
C16 C19 C20 C21 -179.9(2) . . . . ?
C16 C19 C24 C23 179.16(19) . . . . ?
C16 C19 C24 C25 1.4(3) . . . . ?
C17 C16 C19 C20 43.8(3) . . . . ?
C17 C16 C19 C24 -135.1(2) . . . . ?
C18 C13 C14 C15 -0.2(3) . . . . ?
C19 C16 C17 C18 -177.2(2) . . . . ?
C19 C20 C21 C22 0.9(4) . . . . ?
C20 C19 C24 C23 0.2(3) . . . . ?
C20 C19 C24 C25 -177.5(2) . . . . ?
C20 C21 C22 C23 -0.1(4) . . . . ?
C21 C22 C23 C24 -0.6(4) . . . . ?
C22 C23 C24 C19 0.5(3) . . . . ?
C22 C23 C24 C25 178.4(2) . . . . ?
C24 C19 C20 C21 -0.9(3) . . . . ?
